data_4135537
loop_
_publ_author_name
'Li, Jun'
'Daniliuc, Constantin G.'
'Kartha, Kalathil K.'
'Fern\'andez, Gustavo'
'Kehr, Gerald'
'Erker, Gerhard'

_publ_section_title
;
 Introducing the Dihydro-1,3-azaboroles: Convenient Entry by a
 Three-Component Reaction, Synthetic and Photophysical Application
;
_journal_name_full 'Journal of the American Chemical Society'
_journal_paper_doi 10.1021/jacs.0c12236
_journal_year 2021
_chemical_formula_sum 'C39 H30 B F9 N Rh'
_chemical_formula_weight 797.36
_space_group_crystal_system monoclinic
_space_group_IT_number 14
_space_group_name_Hall '-P 2yn'
_space_group_name_H-M_alt 'P 1 21/n 1'
_atom_sites_solution_hydrogens geom
_audit_creation_method 'APEX3 v2016.1-0'
_cell_angle_alpha 90
_cell_angle_beta 110.600(2)
_cell_angle_gamma 90
_cell_formula_units_Z 8
_cell_length_a 25.8026(13)
_cell_length_b 10.3993(5)
_cell_length_c 26.3164(13)
_cell_measurement_reflns_used 9916
_cell_measurement_temperature 102.(2)
_cell_measurement_theta_max 26.4165
_cell_measurement_theta_min 2.3688
_cell_volume 6609.9(6)
_computing_cell_refinement 'SAINT V8.37A (Bruker AXS Inc., 2015)'
_computing_data_collection
;

APEX3 v2016.1-0 (Bruker AXS Inc., 2016)
;
_computing_data_reduction 'SAINT V8.37A (Bruker AXS Inc., 2015)'
_computing_molecular_graphics 'XP (Sheldrick, 2014)'
_computing_publication_material 'SHELXL-2014/7 (Sheldrick, 2014)'
_computing_structure_refinement 'SHELXL-2014/7 (Sheldrick, 2014)'
_computing_structure_solution 'SHELXL-2014/7 (Sheldrick, 2014)'
_diffrn_ambient_temperature 102.(2)
_diffrn_detector_area_resol_mean 7.3910
_diffrn_measured_fraction_theta_full 0.999
_diffrn_measured_fraction_theta_max 0.999
_diffrn_measurement_device_type 'Bruker D8 Venture PHOTON 100 CMOS'
_diffrn_measurement_method 'omega and phi scans'
_diffrn_radiation_monochromator 'MX mirror'
_diffrn_radiation_type 'Mo K\a'
_diffrn_radiation_wavelength 0.71073
_diffrn_reflns_av_R_equivalents 0.1333
_diffrn_reflns_av_unetI/netI 0.0520
_diffrn_reflns_limit_h_max 31
_diffrn_reflns_limit_h_min -31
_diffrn_reflns_limit_k_max 12
_diffrn_reflns_limit_k_min -12
_diffrn_reflns_limit_l_max 31
_diffrn_reflns_limit_l_min -31
_diffrn_reflns_number 133048
_diffrn_reflns_theta_full 25.35
_diffrn_reflns_theta_max 25.35
_diffrn_reflns_theta_min 2.32
_diffrn_source 'Mo ImS'
_diffrn_source_type 'micro focus tube'
_exptl_absorpt_coefficient_mu 0.599
_exptl_absorpt_correction_T_max 0.97
_exptl_absorpt_correction_T_min 0.92
_exptl_absorpt_correction_type multi-scan
_exptl_absorpt_process_details
;
Bruker AXS (2014). SADABS, Version 2014/5, Bruker AXS Inc., Madison, Wisconsin,
USA.
;
_exptl_crystal_colour yellow
_exptl_crystal_density_diffrn 1.602
_exptl_crystal_density_method 'not measured'
_exptl_crystal_description needle
_exptl_crystal_F_000 3216
_exptl_crystal_size_max 0.261
_exptl_crystal_size_mid 0.084
_exptl_crystal_size_min 0.043
_refine_diff_density_max 0.670
_refine_diff_density_min -0.683
_refine_ls_extinction_method none
_refine_ls_goodness_of_fit_ref 1.047
_refine_ls_hydrogen_treatment constr
_refine_ls_matrix_type full
_refine_ls_number_parameters 923
_refine_ls_number_reflns 12094
_refine_ls_number_restraints 18
_refine_ls_restrained_S_all 1.051
_refine_ls_R_factor_all 0.0614
_refine_ls_R_factor_gt 0.0432
_refine_ls_shift/su_max 0.002
_refine_ls_shift/su_mean 0.000
_refine_ls_structure_factor_coef Fsqd
_refine_ls_weighting_details 'w=1/[\s^2^(Fo^2^)+(0.0213P)^2^+15.4940P] where P=(Fo^2^+2Fc^2^)/3'
_refine_ls_weighting_scheme calc
_refine_ls_wR_factor_gt 0.0811
_refine_ls_wR_factor_ref 0.0882
_reflns_number_gt 9726
_reflns_number_total 12094
_reflns_threshold_expression 'I > 2\s(I)'
_cod_data_source_file ja0c12236_si_003.cif
_cod_data_source_block erk9633
_cod_database_code 4135537

loop_
_space_group_symop_operation_xyz
'x, y, z'
'-x+1/2, y+1/2, -z+1/2'
'-x, -y, -z'
'x-1/2, -y-1/2, z-1/2'

loop_
_atom_site_type_symbol
_atom_site_label
_atom_site_fract_x
_atom_site_fract_y
_atom_site_fract_z
_atom_site_U_iso_or_equiv
_atom_site_adp_type
_atom_site_calc_flag
_atom_site_refinement_flags_adp
_atom_site_refinement_flags_occupancy
_atom_site_refinement_flags_posn
_atom_site_occupancy
_atom_site_disorder_assembly
_atom_site_disorder_group
Rh Rh1A 0.53032(2) 1.16341(3) 0.71741(2) 0.01275(7) Uani d . . . 1 . .
B B1A 0.58768(18) 0.9905(4) 0.70928(17) 0.0125(9) Uani d . . . 1 . .
N N1A 0.58418(12) 1.1967(3) 0.66743(12) 0.0129(6) Uani d . . . 1 . .
C C1A 0.53598(15) 1.1264(3) 0.63546(14) 0.0131(8) Uani d . . . 1 . .
C C2A 0.53748(15) 0.9997(3) 0.65684(15) 0.0124(8) Uani d . . . 1 . .
C C3A 0.61283(15) 1.1239(3) 0.71403(15) 0.0132(8) Uani d . . . 1 . .
H H3A 0.6434 1.1538 0.744 0.016 Uiso calc U . R 1 . .
C C11A 0.49913(15) 1.1847(3) 0.58398(15) 0.0145(8) Uani d . . . 1 . .
C C12A 0.48734(16) 1.3160(4) 0.57979(16) 0.0192(9) Uani d . . . 1 . .
H H12A 0.5006 1.3683 0.6113 0.023 Uiso calc U . R 1 . .
C C13A 0.45676(17) 1.3712(4) 0.53063(16) 0.0218(9) Uani d . . . 1 . .
H H13A 0.45 1.4612 0.5285 0.026 Uiso calc U . R 1 . .
C C14A 0.43593(16) 1.2956(4) 0.48443(16) 0.0214(9) Uani d . . . 1 . .
H H14A 0.4152 1.3336 0.4505 0.026 Uiso calc U . R 1 . .
C C15A 0.44562(17) 1.1642(4) 0.48815(16) 0.0204(9) Uani d . . . 1 . .
H H15A 0.4306 1.1118 0.4568 0.025 Uiso calc U . R 1 . .
C C16A 0.47718(16) 1.1088(4) 0.53727(15) 0.0156(8) Uani d . . . 1 . .
H H16A 0.4839 1.0188 0.5393 0.019 Uiso calc U . R 1 . .
C C21A 0.49759(15) 0.8962(3) 0.63133(14) 0.0136(8) Uani d . . . 1 . .
C C22A 0.44007(15) 0.9118(4) 0.60900(15) 0.0154(8) Uani d . . . 1 . .
H H22A 0.4244 0.9946 0.6087 0.018 Uiso calc U . R 1 . .
C C23A 0.40572(16) 0.8082(4) 0.58741(16) 0.0200(9) Uani d . . . 1 . .
H H23A 0.3668 0.8204 0.5728 0.024 Uiso calc U . R 1 . .
C C24A 0.42763(17) 0.6867(4) 0.58686(17) 0.0245(9) Uani d . . . 1 . .
H H24A 0.4039 0.6158 0.572 0.029 Uiso calc U . R 1 . .
C C25A 0.48455(17) 0.6698(4) 0.60833(16) 0.0226(9) Uani d . . . 1 . .
H H25A 0.5 0.587 0.608 0.027 Uiso calc U . R 1 . .
C C26A 0.51902(16) 0.7736(3) 0.63025(15) 0.0175(8) Uani d . . . 1 . .
H H26A 0.558 0.7608 0.6448 0.021 Uiso calc U . R 1 . .
C C31A 0.61469(15) 0.8735(3) 0.74991(14) 0.0115(7) Uani d . . . 1 . .
C C32A 0.58949(15) 0.7997(3) 0.77995(15) 0.0152(8) Uani d . . . 1 . .
C C33A 0.61920(16) 0.7116(3) 0.81965(15) 0.0172(8) Uani d . . . 1 . .
H H33A 0.6008 0.6663 0.8397 0.021 Uiso calc U . R 1 . .
C C34A 0.67438(16) 0.6893(4) 0.83022(15) 0.0171(8) Uani d . . . 1 . .
C C35A 0.70053(16) 0.7525(4) 0.79924(15) 0.0162(8) Uani d . . . 1 . .
H H35A 0.7384 0.736 0.8051 0.019 Uiso calc U . R 1 . .
C C36A 0.67103(15) 0.8399(3) 0.75981(15) 0.0146(8) Uani d . . . 1 . .
C C37A 0.52918(17) 0.8007(4) 0.77330(16) 0.0187(8) Uani d . . . 1 . .
C C38A 0.70572(19) 0.5984(4) 0.87398(18) 0.0289(10) Uani d . . . 1 . .
C C39A 0.70262(16) 0.8947(4) 0.72596(16) 0.0186(8) Uani d . . . 1 . .
C C41A 0.61011(15) 1.2996(4) 0.64769(16) 0.0180(8) Uani d . . . 1 . .
C C42A 0.61874(16) 1.4212(4) 0.67318(17) 0.0212(9) Uani d . . . 1 . .
C C43A 0.64492(17) 1.5148(4) 0.65277(19) 0.0291(11) Uani d . . . 1 . .
H H43A 0.651 1.5976 0.669 0.035 Uiso calc U . R 1 . .
C C44A 0.66198(18) 1.4910(4) 0.6102(2) 0.0331(11) Uani d . . . 1 . .
H H44A 0.6795 1.557 0.5972 0.04 Uiso calc U . R 1 . .
C C45A 0.65389(17) 1.3706(4) 0.58589(19) 0.0291(10) Uani d . . . 1 . .
H H45A 0.666 1.3546 0.5563 0.035 Uiso calc U . R 1 . .
C C46A 0.62793(16) 1.2724(4) 0.60464(16) 0.0191(9) Uani d . . . 1 . .
C C47A 0.6011(2) 1.4528(4) 0.72019(18) 0.0306(11) Uani d . . . 1 . .
H H47A 0.6263 1.4112 0.753 0.046 Uiso calc U . R 1 . .
H H47B 0.5633 1.4217 0.7128 0.046 Uiso calc U . R 1 . .
H H47C 0.6023 1.5461 0.7255 0.046 Uiso calc U . R 1 . .
C C48A 0.62206(18) 1.1414(4) 0.57837(17) 0.0245(9) Uani d . . . 1 . .
H H48A 0.6224 1.0751 0.605 0.037 Uiso calc U . R 1 . .
H H48B 0.6529 1.1269 0.5655 0.037 Uiso calc U . R 1 . .
H H48C 0.587 1.1372 0.5476 0.037 Uiso calc U . R 1 . .
C C51A 0.54006(17) 1.2639(4) 0.79060(16) 0.0192(9) Uani d . . . 1 . .
H H51A 0.5772 1.2923 0.7996 0.023 Uiso calc U . R 1 . .
C C52A 0.52192(16) 1.1375(4) 0.79433(15) 0.0194(9) Uani d . . . 1 . .
H H52A 0.5444 1.0631 0.806 0.023 Uiso calc U . R 1 . .
C C53A 0.45819(16) 1.1444(4) 0.77570(16) 0.0194(9) Uani d . . . 1 . .
H H53A 0.4387 1.0712 0.7859 0.023 Uiso calc U . R 1 . .
C C54A 0.44551(16) 1.1683(4) 0.71506(16) 0.0209(9) Uani d . . . 1 . .
H H54A 0.4291 1.1095 0.6862 0.025 Uiso calc U . R 1 . .
C C55A 0.46299(16) 1.2943(4) 0.71048(17) 0.0221(9) Uani d . . . 1 . .
H H55A 0.4604 1.3382 0.678 0.027 Uiso calc U . R 1 . .
C C56A 0.48709(17) 1.3465(4) 0.76879(17) 0.0234(9) Uani d . . . 1 . .
H H56A 0.4916 1.4418 0.7732 0.028 Uiso calc U . R 1 . .
C C57A 0.44963(17) 1.2805(4) 0.79535(18) 0.0249(9) Uani d . . . 1 . .
H H57A 0.4107 1.3098 0.7801 0.03 Uiso calc U . R 1 . .
H H57B 0.4638 1.2886 0.8354 0.03 Uiso calc U . R 1 . .
F F1A 0.52261(10) 0.8289(3) 0.82114(9) 0.0325(6) Uani d . . . 1 . .
F F2A 0.49602(9) 0.8797(2) 0.73703(9) 0.0186(5) Uani d . . . 1 . .
F F3A 0.50759(10) 0.6815(2) 0.76029(11) 0.0344(6) Uani d . . . 1 . .
F F4A 0.73280(16) 0.6588(3) 0.92034(11) 0.0711(11) Uani d U . . 1 . .
F F5A 0.74438(12) 0.5337(3) 0.86271(11) 0.0469(8) Uani d . . . 1 . .
F F6A 0.67336(13) 0.5140(4) 0.88559(16) 0.0814(13) Uani d U . . 1 . .
F F7A 0.72211(9) 1.0136(2) 0.74023(10) 0.0257(5) Uani d . . . 1 . .
F F8A 0.67150(10) 0.8982(2) 0.67284(9) 0.0244(5) Uani d . . . 1 . .
Rh Rh1B 0.85785(2) 0.19692(3) 0.46607(2) 0.01206(7) Uani d . . . 1 . .
B B1B 0.80264(17) 0.0064(4) 0.45712(17) 0.0136(9) Uani d . . . 1 . .
N N1B 0.76901(12) 0.2053(3) 0.41032(12) 0.0128(6) Uani d . . . 1 . .
C C1B 0.80028(14) 0.1420(3) 0.38257(14) 0.0122(7) Uani d . . . 1 . .
C C2B 0.81945(14) 0.0196(3) 0.40708(14) 0.0115(7) Uani d . . . 1 . .
C C3B 0.77362(14) 0.1337(3) 0.45752(14) 0.0119(8) Uani d . . . 1 . .
H H3B 0.7606 0.1611 0.4853 0.014 Uiso calc U . R 1 . .
C C11B 0.80065(14) 0.1969(3) 0.33061(14) 0.0124(7) Uani d . . . 1 . .
C C12B 0.81214(15) 0.3268(4) 0.32637(15) 0.0160(8) Uani d . . . 1 . .
H H12B 0.8206 0.3809 0.3573 0.019 Uiso calc U . R 1 . .
C C13B 0.81129(16) 0.3773(4) 0.27737(16) 0.0196(9) Uani d . . . 1 . .
H H13B 0.8196 0.4656 0.275 0.024 Uiso calc U . R 1 . .
C C14B 0.79831(16) 0.2997(4) 0.23182(15) 0.0206(9) Uani d . . . 1 . .
H H14B 0.7977 0.3346 0.1983 0.025 Uiso calc U . R 1 . .
C C15B 0.78618(16) 0.1699(4) 0.23536(15) 0.0203(9) Uani d . . . 1 . .
H H15B 0.7767 0.1164 0.2042 0.024 Uiso calc U . R 1 . .
C C16B 0.78799(15) 0.1197(4) 0.28473(15) 0.0161(8) Uani d . . . 1 . .
H H16B 0.7804 0.031 0.2872 0.019 Uiso calc U . R 1 . .
C C21B 0.84877(15) -0.0733(3) 0.38398(14) 0.0130(8) Uani d . . . 1 . .
C C22B 0.88985(15) -0.0391(4) 0.36361(14) 0.0166(8) Uani d . . . 1 . .
H H22B 0.9012 0.0482 0.3652 0.02 Uiso calc U . R 1 . .
C C23B 0.91456(16) -0.1305(4) 0.34095(15) 0.0208(9) Uani d . . . 1 . .
H H23B 0.9422 -0.105 0.3268 0.025 Uiso calc U . R 1 . .
C C24B 0.89911(17) -0.2583(4) 0.33886(16) 0.0228(9) Uani d . . . 1 . .
H H24B 0.9158 -0.3207 0.3232 0.027 Uiso calc U . R 1 . .
C C25B 0.85899(17) -0.2946(4) 0.35992(16) 0.0224(9) Uani d . . . 1 . .
H H25B 0.8485 -0.3824 0.3591 0.027 Uiso calc U . R 1 . .
C C26B 0.83410(16) -0.2029(4) 0.38225(15) 0.0163(8) Uani d . . . 1 . .
H H26B 0.8067 -0.2288 0.3966 0.02 Uiso calc U . R 1 . .
C C31B 0.80789(15) -0.1133(3) 0.49744(14) 0.0119(7) Uani d . . . 1 . .
C C32B 0.75847(15) -0.1656(3) 0.50180(15) 0.0145(8) Uani d . . . 1 . .
C C33B 0.75824(16) -0.2605(4) 0.53864(15) 0.0158(8) Uani d . . . 1 . .
H H33B 0.7241 -0.2903 0.5404 0.019 Uiso calc U . R 1 . .
C C34B 0.80772(16) -0.3120(4) 0.57284(15) 0.0175(8) Uani d . . . 1 . .
C C35B 0.85659(15) -0.2717(3) 0.56808(15) 0.0148(8) Uani d . . . 1 . .
H H35B 0.8906 -0.3098 0.59 0.018 Uiso calc U . R 1 . .
C C36B 0.85644(15) -0.1753(3) 0.53127(14) 0.0135(8) Uani d . . . 1 . .
C C37B 0.70194(16) -0.1229(4) 0.46496(16) 0.0196(9) Uani d . . . 1 . .
C C38B 0.80689(17) -0.4147(4) 0.61248(17) 0.0263(10) Uani d . . . 1 . .
C C39B 0.91466(16) -0.1486(4) 0.53266(16) 0.0176(8) Uani d . . . 1 . .
C C41B 0.72639(15) 0.2993(4) 0.38491(15) 0.0154(8) Uani d . . . 1 . .
C C42B 0.73058(17) 0.4264(4) 0.40418(16) 0.0192(9) Uani d . . . 1 . .
C C43B 0.68861(18) 0.5119(4) 0.37666(18) 0.0254(10) Uani d . . . 1 . .
H H43B 0.6904 0.5983 0.3889 0.031 Uiso calc U . R 1 . .
C C44B 0.64443(18) 0.4732(4) 0.33181(18) 0.0294(11) Uani d . . . 1 . .
H H44B 0.6167 0.5337 0.313 0.035 Uiso calc U . R 1 . .
C C45B 0.64016(17) 0.3480(4) 0.31413(17) 0.0249(9) Uani d . . . 1 . .
H H45B 0.6094 0.3227 0.2834 0.03 Uiso calc U . R 1 . .
C C46B 0.68039(16) 0.2578(4) 0.34082(15) 0.0176(8) Uani d . . . 1 . .
C C47B 0.77851(19) 0.4732(4) 0.45208(18) 0.0289(10) Uani d . . . 1 . .
H H47D 0.777 0.5672 0.4542 0.043 Uiso calc U . R 1 . .
H H47E 0.8133 0.4475 0.4479 0.043 Uiso calc U . R 1 . .
H H47F 0.7764 0.4355 0.4854 0.043 Uiso calc U . R 1 . .
C C48B 0.67217(16) 0.1206(4) 0.32194(16) 0.0205(9) Uani d . . . 1 . .
H H48D 0.6335 0.0957 0.3144 0.031 Uiso calc U . R 1 . .
H H48E 0.6966 0.0647 0.3503 0.031 Uiso calc U . R 1 . .
H H48F 0.681 0.1118 0.2888 0.031 Uiso calc U . R 1 . .
C C51B 0.91720(16) 0.3374(4) 0.46074(16) 0.0203(9) Uani d . . . 1 . .
H H51B 0.8979 0.3724 0.4258 0.024 Uiso calc U . R 1 . .
C C52B 0.94327(16) 0.2175(4) 0.47259(16) 0.0201(9) Uani d . . . 1 . .
H H52B 0.9446 0.154 0.4471 0.024 Uiso calc U . R 1 . .
C C53B 0.96923(17) 0.2080(4) 0.53464(16) 0.0208(9) Uani d . . . 1 . .
H H53B 0.9989 0.1422 0.5501 0.025 Uiso calc U . R 1 . .
C C54B 0.91577(16) 0.1937(4) 0.54740(15) 0.0191(8) Uani d . . . 1 . .
H H54B 0.9033 0.1187 0.5602 0.023 Uiso calc U . R 1 . .
C C55B 0.88881(16) 0.3145(4) 0.53620(15) 0.0181(8) Uani d . . . 1 . .
H H55B 0.8548 0.3373 0.5401 0.022 Uiso calc U . R 1 . .
C C56B 0.92625(17) 0.4013(4) 0.51624(16) 0.0221(9) Uani d . . . 1 . .
H H56B 0.9203 0.4963 0.5165 0.027 Uiso calc U . R 1 . .
C C57B 0.98422(17) 0.3501(4) 0.55001(17) 0.0248(9) Uani d . . . 1 . .
H H57C 0.9943 0.3665 0.5894 0.03 Uiso calc U . R 1 . .
H H57D 1.0135 0.3826 0.5372 0.03 Uiso calc U . R 1 . .
F F9A 0.74685(9) 0.8223(2) 0.72929(10) 0.0262(5) Uani d . . . 1 . .
F F1B 0.69826(9) -0.1104(2) 0.41290(9) 0.0299(6) Uani d . . . 1 . .
F F2B 0.68622(10) -0.0105(2) 0.47985(11) 0.0331(6) Uani d . . . 1 . .
F F3B 0.66221(9) -0.2084(2) 0.46382(10) 0.0292(6) Uani d . . . 1 . .
F F4B 0.78779(14) -0.3723(3) 0.64996(10) 0.0470(8) Uani d . . . 1 . .
F F5B 0.77521(11) -0.5149(2) 0.58847(10) 0.0338(6) Uani d . . . 1 . .
F F6B 0.85725(11) -0.4650(3) 0.63824(14) 0.0650(11) Uani d U . . 1 . .
F F7B 0.93937(10) -0.2606(2) 0.52821(11) 0.0330(6) Uani d . . . 1 . .
F F8B 0.94636(9) -0.0990(2) 0.58124(9) 0.0294(6) Uani d . . . 1 . .
F F9B 0.91991(8) -0.0712(2) 0.49502(8) 0.0183(5) Uani d . . . 1 . .

loop_
_atom_site_aniso_label
_atom_site_aniso_U_11
_atom_site_aniso_U_22
_atom_site_aniso_U_33
_atom_site_aniso_U_12
_atom_site_aniso_U_13
_atom_site_aniso_U_23
Rh1A 0.01500(15) 0.01102(14) 0.01079(15) 0.00191(12) 0.00276(12) -0.00116(11)
B1A 0.016(2) 0.011(2) 0.014(2) 0.0018(17) 0.0083(18) -0.0018(17)
N1A 0.0148(16) 0.0081(14) 0.0142(16) -0.0019(12) 0.0033(13) 0.0002(12)
C1A 0.0156(19) 0.0133(18) 0.0101(18) 0.0012(15) 0.0043(15) -0.0024(15)
C2A 0.0149(19) 0.0117(18) 0.0124(19) 0.0002(14) 0.0072(16) -0.0020(14)
C3A 0.0151(19) 0.0138(18) 0.0094(18) 0.0011(15) 0.0027(15) 0.0006(15)
C11A 0.0151(19) 0.0162(19) 0.0135(19) 0.0003(15) 0.0065(16) 0.0038(15)
C12A 0.025(2) 0.0144(19) 0.017(2) 0.0033(16) 0.0052(17) -0.0013(16)
C13A 0.026(2) 0.015(2) 0.023(2) 0.0064(17) 0.0069(18) 0.0071(17)
C14A 0.023(2) 0.024(2) 0.013(2) 0.0073(17) 0.0018(17) 0.0067(17)
C15A 0.027(2) 0.021(2) 0.013(2) -0.0011(17) 0.0056(17) -0.0011(16)
C16A 0.021(2) 0.0148(18) 0.0131(19) 0.0006(16) 0.0085(16) 0.0000(15)
C21A 0.018(2) 0.0156(19) 0.0069(18) 0.0009(15) 0.0043(15) 0.0025(15)
C22A 0.019(2) 0.0149(19) 0.0126(19) 0.0017(15) 0.0055(16) -0.0004(15)
C23A 0.018(2) 0.023(2) 0.019(2) -0.0035(17) 0.0082(17) -0.0004(17)
C24A 0.030(2) 0.018(2) 0.026(2) -0.0103(18) 0.0098(19) -0.0068(18)
C25A 0.027(2) 0.0123(19) 0.026(2) 0.0007(17) 0.0051(19) -0.0001(17)
C26A 0.017(2) 0.017(2) 0.016(2) 0.0044(16) 0.0024(16) 0.0002(16)
C31A 0.0164(19) 0.0124(18) 0.0057(17) -0.0005(14) 0.0041(15) -0.0020(14)
C32A 0.0166(19) 0.0120(18) 0.019(2) -0.0003(15) 0.0085(16) -0.0010(15)
C33A 0.026(2) 0.0143(18) 0.0136(19) -0.0018(16) 0.0093(17) 0.0001(16)
C34A 0.021(2) 0.0180(19) 0.0121(19) 0.0047(16) 0.0054(16) 0.0015(16)
C35A 0.0149(19) 0.021(2) 0.0122(19) 0.0018(16) 0.0044(16) 0.0011(16)
C36A 0.0170(19) 0.0146(18) 0.0138(19) 0.0014(15) 0.0075(16) 0.0010(15)
C37A 0.026(2) 0.0158(19) 0.017(2) 0.0043(17) 0.0102(17) 0.0070(16)
C38A 0.033(3) 0.036(3) 0.021(2) 0.013(2) 0.014(2) 0.013(2)
C39A 0.017(2) 0.020(2) 0.021(2) 0.0087(16) 0.0089(17) 0.0053(17)
C41A 0.016(2) 0.0151(19) 0.020(2) 0.0004(16) 0.0031(17) 0.0050(16)
C42A 0.018(2) 0.016(2) 0.023(2) 0.0007(16) -0.0012(17) 0.0022(17)
C43A 0.022(2) 0.016(2) 0.040(3) -0.0010(17) -0.002(2) 0.0085(19)
C44A 0.025(2) 0.022(2) 0.051(3) -0.0026(19) 0.013(2) 0.019(2)
C45A 0.022(2) 0.035(3) 0.032(3) 0.0039(19) 0.013(2) 0.016(2)
C46A 0.014(2) 0.022(2) 0.019(2) 0.0010(16) 0.0041(17) 0.0070(17)
C47A 0.046(3) 0.015(2) 0.026(2) -0.0064(19) 0.006(2) -0.0073(18)
C48A 0.028(2) 0.029(2) 0.021(2) -0.0007(19) 0.0131(19) 0.0004(18)
C51A 0.019(2) 0.022(2) 0.017(2) -0.0010(16) 0.0078(17) -0.0063(17)
C52A 0.015(2) 0.028(2) 0.016(2) 0.0048(17) 0.0064(16) -0.0029(17)
C53A 0.018(2) 0.020(2) 0.020(2) -0.0004(16) 0.0063(17) -0.0026(17)
C54A 0.016(2) 0.024(2) 0.021(2) 0.0032(17) 0.0049(17) -0.0075(18)
C55A 0.018(2) 0.024(2) 0.024(2) 0.0099(17) 0.0066(18) -0.0013(18)
C56A 0.025(2) 0.018(2) 0.027(2) 0.0057(17) 0.0093(19) -0.0059(18)
C57A 0.022(2) 0.028(2) 0.026(2) 0.0045(18) 0.0098(19) -0.0066(19)
F1A 0.0260(13) 0.0562(17) 0.0211(13) 0.0120(12) 0.0155(11) 0.0093(12)
F2A 0.0165(11) 0.0209(12) 0.0180(12) 0.0035(9) 0.0058(10) 0.0055(9)
F3A 0.0207(13) 0.0179(12) 0.0608(18) -0.0050(10) 0.0094(12) 0.0072(12)
F4A 0.101(3) 0.077(2) 0.0191(16) 0.046(2) 0.0002(17) 0.0090(16)
F5A 0.0555(19) 0.0556(18) 0.0380(17) 0.0409(15) 0.0269(15) 0.0247(14)
F6A 0.044(2) 0.088(3) 0.111(3) 0.0169(18) 0.026(2) 0.086(2)
F7A 0.0219(13) 0.0201(12) 0.0374(15) -0.0049(10) 0.0135(11) 0.0032(11)
F8A 0.0280(13) 0.0326(13) 0.0157(12) 0.0050(11) 0.0116(10) 0.0064(10)
Rh1B 0.01513(15) 0.01182(14) 0.00854(14) -0.00081(12) 0.00330(12) 0.00016(11)
B1B 0.010(2) 0.015(2) 0.013(2) -0.0046(16) -0.0001(17) 0.0008(17)
N1B 0.0158(16) 0.0140(15) 0.0083(15) 0.0021(13) 0.0038(13) 0.0011(12)
C1B 0.0111(18) 0.0141(18) 0.0106(18) 0.0009(14) 0.0029(15) -0.0024(15)
C2B 0.0116(18) 0.0111(17) 0.0102(18) -0.0036(14) 0.0016(15) -0.0014(14)
C3B 0.0120(18) 0.0165(19) 0.0079(18) -0.0004(14) 0.0046(15) 0.0010(14)
C11B 0.0103(18) 0.0154(18) 0.0099(18) 0.0033(15) 0.0015(15) 0.0008(15)
C12B 0.020(2) 0.0156(19) 0.0139(19) 0.0014(16) 0.0072(16) -0.0007(15)
C13B 0.023(2) 0.0166(19) 0.018(2) 0.0013(16) 0.0053(17) 0.0077(16)
C14B 0.024(2) 0.027(2) 0.0108(19) 0.0028(18) 0.0063(17) 0.0068(17)
C15B 0.020(2) 0.027(2) 0.0111(19) 0.0041(17) 0.0017(16) -0.0024(17)
C16B 0.0135(19) 0.0164(19) 0.016(2) 0.0013(15) 0.0018(16) 0.0010(16)
C21B 0.0127(19) 0.0163(19) 0.0074(18) 0.0025(15) 0.0003(15) 0.0011(15)
C22B 0.016(2) 0.020(2) 0.0094(19) 0.0013(16) 0.0001(16) -0.0009(15)
C23B 0.018(2) 0.033(2) 0.011(2) 0.0050(17) 0.0045(16) -0.0009(17)
C24B 0.024(2) 0.024(2) 0.018(2) 0.0094(18) 0.0053(18) -0.0032(17)
C25B 0.029(2) 0.0140(19) 0.020(2) 0.0040(17) 0.0038(18) -0.0016(16)
C26B 0.017(2) 0.0177(19) 0.0122(19) -0.0010(16) 0.0033(16) -0.0011(15)
C31B 0.0155(19) 0.0125(17) 0.0069(18) -0.0008(14) 0.0029(15) -0.0040(14)
C32B 0.0176(19) 0.0134(18) 0.0125(19) 0.0017(15) 0.0053(16) -0.0004(15)
C33B 0.0151(19) 0.020(2) 0.0137(19) -0.0039(15) 0.0065(16) -0.0002(16)
C34B 0.020(2) 0.019(2) 0.0110(19) -0.0014(16) 0.0029(16) 0.0018(16)
C35B 0.016(2) 0.0132(19) 0.0119(19) 0.0004(15) 0.0005(16) 0.0000(15)
C36B 0.0140(19) 0.0138(18) 0.0119(19) -0.0014(15) 0.0038(15) 0.0003(15)
C37B 0.017(2) 0.020(2) 0.021(2) -0.0011(16) 0.0052(17) 0.0066(17)
C38B 0.019(2) 0.036(3) 0.020(2) -0.0049(19) 0.0014(18) 0.0106(19)
C39B 0.016(2) 0.0162(19) 0.019(2) 0.0013(16) 0.0040(17) 0.0061(16)
C41B 0.0177(19) 0.0158(19) 0.0161(19) 0.0072(16) 0.0101(16) 0.0060(16)
C42B 0.025(2) 0.018(2) 0.016(2) 0.0058(17) 0.0092(17) 0.0014(16)
C43B 0.035(3) 0.019(2) 0.030(2) 0.0106(18) 0.021(2) 0.0049(18)
C44B 0.029(2) 0.030(2) 0.033(3) 0.019(2) 0.016(2) 0.015(2)
C45B 0.018(2) 0.035(2) 0.021(2) 0.0073(18) 0.0054(18) 0.0089(19)
C46B 0.020(2) 0.024(2) 0.0114(19) 0.0041(17) 0.0095(17) 0.0022(16)
C47B 0.042(3) 0.016(2) 0.026(2) 0.0020(19) 0.009(2) -0.0062(18)
C48B 0.015(2) 0.027(2) 0.019(2) -0.0003(17) 0.0044(17) -0.0026(17)
C51B 0.019(2) 0.026(2) 0.013(2) -0.0103(17) 0.0020(16) 0.0013(17)
C52B 0.021(2) 0.025(2) 0.014(2) -0.0062(17) 0.0056(17) -0.0032(17)
C53B 0.023(2) 0.023(2) 0.015(2) -0.0010(17) 0.0044(17) -0.0014(17)
C54B 0.024(2) 0.021(2) 0.0121(19) -0.0045(17) 0.0058(17) -0.0029(16)
C55B 0.017(2) 0.022(2) 0.0130(19) -0.0030(16) 0.0025(16) -0.0041(16)
C56B 0.027(2) 0.019(2) 0.015(2) -0.0040(17) 0.0005(18) -0.0008(16)
C57B 0.022(2) 0.031(2) 0.018(2) -0.0069(18) 0.0033(18) -0.0014(18)
F9A 0.0219(12) 0.0306(13) 0.0334(14) 0.0110(10) 0.0188(11) 0.0104(11)
F1B 0.0196(13) 0.0433(15) 0.0177(13) -0.0073(11) -0.0048(10) 0.0111(11)
F2B 0.0236(13) 0.0264(13) 0.0510(17) 0.0087(11) 0.0153(13) 0.0090(12)
F3B 0.0138(12) 0.0319(14) 0.0358(15) -0.0076(10) 0.0011(11) 0.0112(11)
F4B 0.083(2) 0.0439(17) 0.0223(14) -0.0164(16) 0.0289(15) 0.0024(13)
F5B 0.0438(16) 0.0241(13) 0.0365(16) -0.0079(12) 0.0177(13) 0.0070(11)
F6B 0.0255(15) 0.078(2) 0.078(2) 0.0001(15) 0.0009(15) 0.067(2)
F7B 0.0254(14) 0.0183(12) 0.0630(19) 0.0085(10) 0.0250(13) 0.0093(12)
F8B 0.0203(13) 0.0406(15) 0.0191(13) -0.0095(11) -0.0030(10) 0.0077(11)
F9B 0.0152(11) 0.0226(12) 0.0163(12) 0.0001(9) 0.0046(9) 0.0059(9)

loop_
_atom_type_symbol
_atom_type_description
_atom_type_scat_dispersion_real
_atom_type_scat_dispersion_imag
_atom_type_scat_source
C C 0.0033 0.0016 'International Tables Vol C Tables 4.2.6.8 and 6.1.1.4'
H H 0.0000 0.0000 'International Tables Vol C Tables 4.2.6.8 and 6.1.1.4'
B B 0.0013 0.0007 'International Tables Vol C Tables 4.2.6.8 and 6.1.1.4'
N N 0.0061 0.0033 'International Tables Vol C Tables 4.2.6.8 and 6.1.1.4'
F F 0.0171 0.0103 'International Tables Vol C Tables 4.2.6.8 and 6.1.1.4'
Rh Rh -1.1178 0.9187 'International Tables Vol C Tables 4.2.6.8 and 6.1.1.4'

loop_
_geom_angle_atom_site_label_1
_geom_angle_atom_site_label_2
_geom_angle_atom_site_label_3
_geom_angle_site_symmetry_1
_geom_angle_site_symmetry_3
_geom_angle
_geom_angle_publ_flag
C51A Rh1A C52A . . 38.72(15) ?
C51A Rh1A C55A . . 66.60(15) ?
C52A Rh1A C55A . . 79.18(16) ?
C51A Rh1A C54A . . 79.10(15) ?
C52A Rh1A C54A . . 65.82(15) ?
C55A Rh1A C54A . . 37.84(15) ?
C51A Rh1A C3A . . 108.70(15) ?
C52A Rh1A C3A . . 116.02(14) ?
C55A Rh1A C3A . . 150.89(15) ?
C54A Rh1A C3A . . 169.87(14) ?
C51A Rh1A C1A . . 157.97(14) ?
C52A Rh1A C1A . . 162.75(14) ?
C55A Rh1A C1A . . 110.39(15) ?
C54A Rh1A C1A . . 112.50(14) ?
C3A Rh1A C1A . . 62.51(13) ?
C51A Rh1A N1A . . 123.57(13) ?
C52A Rh1A N1A . . 149.99(13) ?
C55A Rh1A N1A . . 119.77(14) ?
C54A Rh1A N1A . . 143.53(13) ?
C3A Rh1A N1A . . 36.89(12) ?
C1A Rh1A N1A . . 37.16(12) ?
C51A Rh1A C2A . . 160.78(14) ?
C52A Rh1A C2A . . 127.14(14) ?
C55A Rh1A C2A . . 129.93(14) ?
C54A Rh1A C2A . . 108.22(14) ?
C3A Rh1A C2A . . 62.34(13) ?
C1A Rh1A C2A . . 35.78(12) ?
N1A Rh1A C2A . . 60.66(11) ?
C51A Rh1A B1A . . 124.89(15) ?
C52A Rh1A B1A . . 105.31(15) ?
C55A Rh1A B1A . . 166.31(15) ?
C54A Rh1A B1A . . 131.83(15) ?
C3A Rh1A B1A . . 38.38(13) ?
C1A Rh1A B1A . . 62.14(14) ?
N1A Rh1A B1A . . 62.19(12) ?
C2A Rh1A B1A . . 37.37(13) ?
C3A B1A C2A . . 102.7(3) ?
C3A B1A C31A . . 124.3(3) ?
C2A B1A C31A . . 132.8(3) ?
C3A B1A Rh1A . . 64.19(19) ?
C2A B1A Rh1A . . 71.2(2) ?
C31A B1A Rh1A . . 130.4(3) ?
C3A N1A C1A . . 108.6(3) ?
C3A N1A C41A . . 122.8(3) ?
C1A N1A C41A . . 125.4(3) ?
C3A N1A Rh1A . . 69.61(19) ?
C1A N1A Rh1A . . 71.21(19) ?
C41A N1A Rh1A . . 141.2(2) ?
C2A C1A N1A . . 110.0(3) ?
C2A C1A C11A . . 131.0(3) ?
N1A C1A C11A . . 118.2(3) ?
C2A C1A Rh1A . . 77.4(2) ?
N1A C1A Rh1A . . 71.64(19) ?
C11A C1A Rh1A . . 124.7(2) ?
C1A C2A C21A . . 125.1(3) ?
C1A C2A B1A . . 108.1(3) ?
C21A C2A B1A . . 126.8(3) ?
C1A C2A Rh1A . . 66.85(19) ?
C21A C2A Rh1A . . 128.2(2) ?
B1A C2A Rh1A . . 71.4(2) ?
N1A C3A B1A . . 109.9(3) ?
N1A C3A Rh1A . . 73.5(2) ?
B1A C3A Rh1A . . 77.4(2) ?
N1A C3A H3A . . 125.0 ?
B1A C3A H3A . . 125.0 ?
Rh1A C3A H3A . . 115.9 ?
C12A C11A C16A . . 118.2(3) ?
C12A C11A C1A . . 121.6(3) ?
C16A C11A C1A . . 120.2(3) ?
C13A C12A C11A . . 121.2(4) ?
C13A C12A H12A . . 119.4 ?
C11A C12A H12A . . 119.4 ?
C12A C13A C14A . . 120.1(4) ?
C12A C13A H13A . . 119.9 ?
C14A C13A H13A . . 119.9 ?
C15A C14A C13A . . 119.5(4) ?
C15A C14A H14A . . 120.3 ?
C13A C14A H14A . . 120.3 ?
C14A C15A C16A . . 120.5(4) ?
C14A C15A H15A . . 119.8 ?
C16A C15A H15A . . 119.8 ?
C15A C16A C11A . . 120.4(3) ?
C15A C16A H16A . . 119.8 ?
C11A C16A H16A . . 119.8 ?
C26A C21A C22A . . 117.8(3) ?
C26A C21A C2A . . 117.2(3) ?
C22A C21A C2A . . 124.9(3) ?
C23A C22A C21A . . 120.9(3) ?
C23A C22A H22A . . 119.6 ?
C21A C22A H22A . . 119.6 ?
C22A C23A C24A . . 120.6(4) ?
C22A C23A H23A . . 119.7 ?
C24A C23A H23A . . 119.7 ?
C23A C24A C25A . . 119.2(4) ?
C23A C24A H24A . . 120.4 ?
C25A C24A H24A . . 120.4 ?
C24A C25A C26A . . 120.2(4) ?
C24A C25A H25A . . 119.9 ?
C26A C25A H25A . . 119.9 ?
C25A C26A C21A . . 121.3(4) ?
C25A C26A H26A . . 119.4 ?
C21A C26A H26A . . 119.4 ?
C32A C31A C36A . . 113.9(3) ?
C32A C31A B1A . . 127.3(3) ?
C36A C31A B1A . . 118.8(3) ?
C33A C32A C31A . . 122.3(3) ?
C33A C32A C37A . . 111.4(3) ?
C31A C32A C37A . . 126.3(3) ?
C34A C33A C32A . . 121.3(4) ?
C34A C33A H33A . . 119.3 ?
C32A C33A H33A . . 119.3 ?
C33A C34A C35A . . 118.9(3) ?
C33A C34A C38A . . 120.5(4) ?
C35A C34A C38A . . 120.6(4) ?
C36A C35A C34A . . 119.7(4) ?
C36A C35A H35A . . 120.1 ?
C34A C35A H35A . . 120.1 ?
C35A C36A C31A . . 123.5(3) ?
C35A C36A C39A . . 114.8(3) ?
C31A C36A C39A . . 121.7(3) ?
F2A C37A F3A . . 106.4(3) ?
F2A C37A F1A . . 105.9(3) ?
F3A C37A F1A . . 104.9(3) ?
F2A C37A C32A . . 118.0(3) ?
F3A C37A C32A . . 109.9(3) ?
F1A C37A C32A . . 110.8(3) ?
F6A C38A F5A . . 107.6(4) ?
F6A C38A F4A . . 105.8(4) ?
F5A C38A F4A . . 104.6(4) ?
F6A C38A C34A . . 112.7(4) ?
F5A C38A C34A . . 113.4(3) ?
F4A C38A C34A . . 112.1(4) ?
F7A C39A F9A . . 105.8(3) ?
F7A C39A F8A . . 107.2(3) ?
F9A C39A F8A . . 105.4(3) ?
F7A C39A C36A . . 114.2(3) ?
F9A C39A C36A . . 111.8(3) ?
F8A C39A C36A . . 111.9(3) ?
C46A C41A C42A . . 121.8(4) ?
C46A C41A N1A . . 117.8(3) ?
C42A C41A N1A . . 120.4(4) ?
C43A C42A C41A . . 117.3(4) ?
C43A C42A C47A . . 119.6(4) ?
C41A C42A C47A . . 123.1(4) ?
C44A C43A C42A . . 122.0(4) ?
C44A C43A H43A . . 119.0 ?
C42A C43A H43A . . 119.0 ?
C43A C44A C45A . . 120.2(4) ?
C43A C44A H44A . . 119.9 ?
C45A C44A H44A . . 119.9 ?
C44A C45A C46A . . 120.5(4) ?
C44A C45A H45A . . 119.8 ?
C46A C45A H45A . . 119.8 ?
C41A C46A C45A . . 118.2(4) ?
C41A C46A C48A . . 123.1(3) ?
C45A C46A C48A . . 118.6(4) ?
C42A C47A H47A . . 109.5 ?
C42A C47A H47B . . 109.5 ?
H47A C47A H47B . . 109.5 ?
C42A C47A H47C . . 109.5 ?
H47A C47A H47C . . 109.5 ?
H47B C47A H47C . . 109.5 ?
C46A C48A H48A . . 109.5 ?
C46A C48A H48B . . 109.5 ?
H48A C48A H48B . . 109.5 ?
C46A C48A H48C . . 109.5 ?
H48A C48A H48C . . 109.5 ?
H48B C48A H48C . . 109.5 ?
C52A C51A C56A . . 105.8(3) ?
C52A C51A Rh1A . . 70.7(2) ?
C56A C51A Rh1A . . 97.4(2) ?
C52A C51A H51A . . 127.1 ?
C56A C51A H51A . . 127.1 ?
Rh1A C51A H51A . . 99.6 ?
C51A C52A C53A . . 106.1(3) ?
C51A C52A Rh1A . . 70.6(2) ?
C53A C52A Rh1A . . 98.4(2) ?
C51A C52A H52A . . 126.9 ?
C53A C52A H52A . . 126.9 ?
Rh1A C52A H52A . . 98.9 ?
C54A C53A C52A . . 98.7(3) ?
C54A C53A C57A . . 101.3(3) ?
C52A C53A C57A . . 101.4(3) ?
C54A C53A H53A . . 117.4 ?
C52A C53A H53A . . 117.4 ?
C57A C53A H53A . . 117.4 ?
C55A C54A C53A . . 106.5(3) ?
C55A C54A Rh1A . . 70.9(2) ?
C53A C54A Rh1A . . 97.1(2) ?
C55A C54A H54A . . 126.8 ?
C53A C54A H54A . . 126.8 ?
Rh1A C54A H54A . . 99.8 ?
C54A C55A C56A . . 105.9(4) ?
C54A C55A Rh1A . . 71.3(2) ?
C56A C55A Rh1A . . 96.2(2) ?
C54A C55A H55A . . 127.1 ?
C56A C55A H55A . . 127.1 ?
Rh1A C55A H55A . . 100.2 ?
C55A C56A C57A . . 101.4(3) ?
C55A C56A C51A . . 99.7(3) ?
C57A C56A C51A . . 101.4(3) ?
C55A C56A H56A . . 117.1 ?
C57A C56A H56A . . 117.1 ?
C51A C56A H56A . . 117.1 ?
C56A C57A C53A . . 94.0(3) ?
C56A C57A H57A . . 112.9 ?
C53A C57A H57A . . 112.9 ?
C56A C57A H57B . . 112.9 ?
C53A C57A H57B . . 112.9 ?
H57A C57A H57B . . 110.3 ?
C55B Rh1B C54B . . 38.83(14) ?
C55B Rh1B C51B . . 66.89(15) ?
C54B Rh1B C51B . . 79.24(15) ?
C55B Rh1B C52B . . 79.20(15) ?
C54B Rh1B C52B . . 65.64(15) ?
C51B Rh1B C52B . . 37.84(15) ?
C55B Rh1B C3B . . 108.45(14) ?
C54B Rh1B C3B . . 114.48(14) ?
C51B Rh1B C3B . . 153.16(14) ?
C52B Rh1B C3B . . 168.24(14) ?
C55B Rh1B N1B . . 122.07(13) ?
C54B Rh1B N1B . . 148.00(13) ?
C51B Rh1B N1B . . 121.06(13) ?
C52B Rh1B N1B . . 145.70(13) ?
C3B Rh1B N1B . . 37.10(11) ?
C55B Rh1B C1B . . 155.90(14) ?
C54B Rh1B C1B . . 164.35(14) ?
C51B Rh1B C1B . . 110.39(14) ?
C52B Rh1B C1B . . 114.03(14) ?
C3B Rh1B C1B . . 62.38(13) ?
N1B Rh1B C1B . . 36.97(11) ?
C55B Rh1B C2B . . 162.35(13) ?
C54B Rh1B C2B . . 128.52(14) ?
C51B Rh1B C2B . . 128.49(14) ?
C52B Rh1B C2B . . 107.83(14) ?
C3B Rh1B C2B . . 62.30(13) ?
N1B Rh1B C2B . . 60.74(11) ?
C1B Rh1B C2B . . 35.84(12) ?
C55B Rh1B B1B . . 126.10(15) ?
C54B Rh1B B1B . . 105.48(15) ?
C51B Rh1B B1B . . 164.22(15) ?
C52B Rh1B B1B . . 129.96(15) ?
C3B Rh1B B1B . . 38.30(13) ?
N1B Rh1B B1B . . 62.26(12) ?
C1B Rh1B B1B . . 61.97(14) ?
C2B Rh1B B1B . . 37.25(13) ?
C3B B1B C2B . . 102.5(3) ?
C3B B1B C31B . . 126.5(3) ?
C2B B1B C31B . . 130.8(3) ?
C3B B1B Rh1B . . 63.79(19) ?
C2B B1B Rh1B . . 70.9(2) ?
C31B B1B Rh1B . . 131.6(3) ?
C3B N1B C1B . . 108.5(3) ?
C3B N1B C41B . . 125.2(3) ?
C1B N1B C41B . . 123.4(3) ?
C3B N1B Rh1B . . 69.84(18) ?
C1B N1B Rh1B . . 71.65(18) ?
C41B N1B Rh1B . . 139.7(2) ?
N1B C1B C2B . . 110.3(3) ?
N1B C1B C11B . . 118.8(3) ?
C2B C1B C11B . . 130.0(3) ?
N1B C1B Rh1B . . 71.38(18) ?
C2B C1B Rh1B . . 77.4(2) ?
C11B C1B Rh1B . . 125.8(2) ?
C1B C2B C21B . . 122.6(3) ?
C1B C2B B1B . . 108.0(3) ?
C21B C2B B1B . . 129.4(3) ?
C1B C2B Rh1B . . 66.79(19) ?
C21B C2B Rh1B . . 127.9(2) ?
B1B C2B Rh1B . . 71.9(2) ?
N1B C3B B1B . . 109.9(3) ?
N1B C3B Rh1B . . 73.06(19) ?
B1B C3B Rh1B . . 77.9(2) ?
N1B C3B H3B . . 125.0 ?
B1B C3B H3B . . 125.0 ?
Rh1B C3B H3B . . 115.9 ?
C16B C11B C12B . . 118.8(3) ?
C16B C11B C1B . . 120.1(3) ?
C12B C11B C1B . . 121.1(3) ?
C13B C12B C11B . . 120.5(4) ?
C13B C12B H12B . . 119.8 ?
C11B C12B H12B . . 119.8 ?
C14B C13B C12B . . 120.3(4) ?
C14B C13B H13B . . 119.9 ?
C12B C13B H13B . . 119.9 ?
C13B C14B C15B . . 119.8(4) ?
C13B C14B H14B . . 120.1 ?
C15B C14B H14B . . 120.1 ?
C16B C15B C14B . . 119.5(4) ?
C16B C15B H15B . . 120.2 ?
C14B C15B H15B . . 120.2 ?
C15B C16B C11B . . 121.1(4) ?
C15B C16B H16B . . 119.4 ?
C11B C16B H16B . . 119.4 ?
C22B C21B C26B . . 117.9(3) ?
C22B C21B C2B . . 124.0(3) ?
C26B C21B C2B . . 118.1(3) ?
C23B C22B C21B . . 121.1(4) ?
C23B C22B H22B . . 119.4 ?
C21B C22B H22B . . 119.4 ?
C24B C23B C22B . . 120.3(4) ?
C24B C23B H23B . . 119.8 ?
C22B C23B H23B . . 119.8 ?
C23B C24B C25B . . 119.4(4) ?
C23B C24B H24B . . 120.3 ?
C25B C24B H24B . . 120.3 ?
C24B C25B C26B . . 120.2(4) ?
C24B C25B H25B . . 119.9 ?
C26B C25B H25B . . 119.9 ?
C25B C26B C21B . . 121.0(4) ?
C25B C26B H26B . . 119.5 ?
C21B C26B H26B . . 119.5 ?
C36B C31B C32B . . 113.3(3) ?
C36B C31B B1B . . 128.2(3) ?
C32B C31B B1B . . 118.5(3) ?
C33B C32B C31B . . 123.5(3) ?
C33B C32B C37B . . 114.8(3) ?
C31B C32B C37B . . 121.7(3) ?
C32B C33B C34B . . 120.0(4) ?
C32B C33B H33B . . 120.0 ?
C34B C33B H33B . . 120.0 ?
C35B C34B C33B . . 119.2(3) ?
C35B C34B C38B . . 121.2(3) ?
C33B C34B C38B . . 119.5(3) ?
C34B C35B C36B . . 120.3(3) ?
C34B C35B H35B . . 119.9 ?
C36B C35B H35B . . 119.9 ?
C35B C36B C31B . . 123.5(3) ?
C35B C36B C39B . . 110.8(3) ?
C31B C36B C39B . . 125.7(3) ?
F2B C37B F1B . . 107.1(3) ?
F2B C37B F3B . . 106.0(3) ?
F1B C37B F3B . . 105.1(3) ?
F2B C37B C32B . . 113.1(3) ?
F1B C37B C32B . . 112.9(3) ?
F3B C37B C32B . . 112.1(3) ?
F4B C38B F5B . . 106.6(3) ?
F4B C38B F6B . . 107.6(4) ?
F5B C38B F6B . . 104.9(4) ?
F4B C38B C34B . . 112.5(4) ?
F5B C38B C34B . . 112.5(3) ?
F6B C38B C34B . . 112.4(3) ?
F9B C39B F7B . . 106.5(3) ?
F9B C39B F8B . . 106.8(3) ?
F7B C39B F8B . . 105.3(3) ?
F9B C39B C36B . . 117.1(3) ?
F7B C39B C36B . . 109.5(3) ?
F8B C39B C36B . . 110.9(3) ?
C46B C41B C42B . . 121.5(3) ?
C46B C41B N1B . . 117.3(3) ?
C42B C41B N1B . . 121.2(3) ?
C43B C42B C41B . . 117.8(4) ?
C43B C42B C47B . . 119.3(4) ?
C41B C42B C47B . . 122.9(3) ?
C44B C43B C42B . . 121.0(4) ?
C44B C43B H43B . . 119.5 ?
C42B C43B H43B . . 119.5 ?
C45B C44B C43B . . 120.6(4) ?
C45B C44B H44B . . 119.7 ?
C43B C44B H44B . . 119.7 ?
C44B C45B C46B . . 120.7(4) ?
C44B C45B H45B . . 119.6 ?
C46B C45B H45B . . 119.6 ?
C45B C46B C41B . . 118.3(4) ?
C45B C46B C48B . . 118.7(4) ?
C41B C46B C48B . . 123.0(3) ?
C42B C47B H47D . . 109.5 ?
C42B C47B H47E . . 109.5 ?
H47D C47B H47E . . 109.5 ?
C42B C47B H47F . . 109.5 ?
H47D C47B H47F . . 109.5 ?
H47E C47B H47F . . 109.5 ?
C46B C48B H48D . . 109.5 ?
C46B C48B H48E . . 109.5 ?
H48D C48B H48E . . 109.5 ?
C46B C48B H48F . . 109.5 ?
H48D C48B H48F . . 109.5 ?
H48E C48B H48F . . 109.5 ?
C52B C51B C56B . . 105.8(3) ?
C52B C51B Rh1B . . 71.2(2) ?
C56B C51B Rh1B . . 96.0(2) ?
C52B C51B H51B . . 127.1 ?
C56B C51B H51B . . 127.1 ?
Rh1B C51B H51B . . 100.4 ?
C51B C52B C53B . . 106.9(3) ?
C51B C52B Rh1B . . 70.9(2) ?
C53B C52B Rh1B . . 97.4(2) ?
C51B C52B H52B . . 126.6 ?
C53B C52B H52B . . 126.6 ?
Rh1B C52B H52B . . 99.5 ?
C52B C53B C54B . . 98.6(3) ?
C52B C53B C57B . . 101.1(3) ?
C54B C53B C57B . . 101.3(3) ?
C52B C53B H53B . . 117.5 ?
C54B C53B H53B . . 117.5 ?
C57B C53B H53B . . 117.5 ?
C55B C54B C53B . . 106.4(3) ?
C55B C54B Rh1B . . 70.0(2) ?
C53B C54B Rh1B . . 98.3(2) ?
C55B C54B H54B . . 126.8 ?
C53B C54B H54B . . 126.8 ?
Rh1B C54B H54B . . 99.5 ?
C54B C55B C56B . . 105.6(3) ?
C54B C55B Rh1B . . 71.1(2) ?
C56B C55B Rh1B . . 97.5(2) ?
C54B C55B H55B . . 127.2 ?
C56B C55B H55B . . 127.2 ?
Rh1B C55B H55B . . 99.2 ?
C57B C56B C55B . . 101.4(3) ?
C57B C56B C51B . . 100.9(3) ?
C55B C56B C51B . . 99.5(3) ?
C57B C56B H56B . . 117.3 ?
C55B C56B H56B . . 117.3 ?
C51B C56B H56B . . 117.3 ?
C56B C57B C53B . . 94.4(3) ?
C56B C57B H57C . . 112.8 ?
C53B C57B H57C . . 112.8 ?
C56B C57B H57D . . 112.8 ?
C53B C57B H57D . . 112.8 ?
H57C C57B H57D . . 110.3 ?

loop_
_geom_bond_atom_site_label_1
_geom_bond_atom_site_label_2
_geom_bond_site_symmetry_2
_geom_bond_distance
_geom_bond_publ_flag
Rh1A C51A . 2.127(4) ?
Rh1A C52A . 2.127(4) ?
Rh1A C55A . 2.163(4) ?
Rh1A C54A . 2.168(4) ?
Rh1A C3A . 2.201(4) ?
Rh1A C1A . 2.245(4) ?
Rh1A N1A . 2.251(3) ?
Rh1A C2A . 2.383(3) ?
Rh1A B1A . 2.386(4) ?
B1A C3A . 1.518(5) ?
B1A C2A . 1.528(5) ?
B1A C31A . 1.608(5) ?
N1A C3A . 1.409(5) ?
N1A C1A . 1.433(5) ?
N1A C41A . 1.452(5) ?
C1A C2A . 1.428(5) ?
C1A C11A . 1.483(5) ?
C2A C21A . 1.477(5) ?
C3A H3A . 0.95 ?
C11A C12A . 1.395(5) ?
C11A C16A . 1.402(5) ?
C12A C13A . 1.381(5) ?
C12A H12A . 0.95 ?
C13A C14A . 1.388(6) ?
C13A H13A . 0.95 ?
C14A C15A . 1.386(5) ?
C14A H14A . 0.95 ?
C15A C16A . 1.388(5) ?
C15A H15A . 0.95 ?
C16A H16A . 0.95 ?
C21A C26A . 1.394(5) ?
C21A C22A . 1.400(5) ?
C22A C23A . 1.384(5) ?
C22A H22A . 0.95 ?
C23A C24A . 1.386(6) ?
C23A H23A . 0.95 ?
C24A C25A . 1.387(6) ?
C24A H24A . 0.95 ?
C25A C26A . 1.389(5) ?
C25A H25A . 0.95 ?
C26A H26A . 0.95 ?
C31A C32A . 1.414(5) ?
C31A C36A . 1.427(5) ?
C32A C33A . 1.398(5) ?
C32A C37A . 1.503(5) ?
C33A C34A . 1.371(5) ?
C33A H33A . 0.95 ?
C34A C35A . 1.393(5) ?
C34A C38A . 1.489(5) ?
C35A C36A . 1.387(5) ?
C35A H35A . 0.95 ?
C36A C39A . 1.515(5) ?
C37A F2A . 1.321(4) ?
C37A F3A . 1.352(4) ?
C37A F1A . 1.360(4) ?
C38A F6A . 1.320(5) ?
C38A F5A . 1.320(5) ?
C38A F4A . 1.331(5) ?
C39A F7A . 1.338(4) ?
C39A F9A . 1.344(4) ?
C39A F8A . 1.345(4) ?
C41A C46A . 1.393(6) ?
C41A C42A . 1.411(5) ?
C42A C43A . 1.396(6) ?
C42A C47A . 1.497(6) ?
C43A C44A . 1.362(7) ?
C43A H43A . 0.95 ?
C44A C45A . 1.389(6) ?
C44A H44A . 0.95 ?
C45A C46A . 1.402(6) ?
C45A H45A . 0.95 ?
C46A C48A . 1.511(6) ?
C47A H47A . 0.98 ?
C47A H47B . 0.98 ?
C47A H47C . 0.98 ?
C48A H48A . 0.98 ?
C48A H48B . 0.98 ?
C48A H48C . 0.98 ?
C51A C52A . 1.410(6) ?
C51A C56A . 1.544(5) ?
C51A H51A . 0.95 ?
C52A C53A . 1.544(5) ?
C52A H52A . 0.95 ?
C53A C54A . 1.533(5) ?
C53A C57A . 1.550(5) ?
C53A H53A . 1.0 ?
C54A C55A . 1.404(6) ?
C54A H54A . 0.95 ?
C55A C56A . 1.538(6) ?
C55A H55A . 0.95 ?
C56A C57A . 1.539(6) ?
C56A H56A . 1.0 ?
C57A H57A . 0.99 ?
C57A H57B . 0.99 ?
Rh1B C55B . 2.122(4) ?
Rh1B C54B . 2.137(4) ?
Rh1B C51B . 2.156(4) ?
Rh1B C52B . 2.160(4) ?
Rh1B C3B . 2.205(4) ?
Rh1B N1B . 2.247(3) ?
Rh1B C1B . 2.251(3) ?
Rh1B C2B . 2.390(3) ?
Rh1B B1B . 2.403(4) ?
B1B C3B . 1.523(5) ?
B1B C2B . 1.531(5) ?
B1B C31B . 1.610(5) ?
N1B C3B . 1.417(4) ?
N1B C1B . 1.426(4) ?
N1B C41B . 1.447(4) ?
C1B C2B . 1.434(5) ?
C1B C11B . 1.485(5) ?
C2B C21B . 1.483(5) ?
C3B H3B . 0.95 ?
C11B C16B . 1.390(5) ?
C11B C12B . 1.396(5) ?
C12B C13B . 1.385(5) ?
C12B H12B . 0.95 ?
C13B C14B . 1.385(5) ?
C13B H13B . 0.95 ?
C14B C15B . 1.396(6) ?
C14B H14B . 0.95 ?
C15B C16B . 1.386(5) ?
C15B H15B . 0.95 ?
C16B H16B . 0.95 ?
C21B C22B . 1.392(5) ?
C21B C26B . 1.396(5) ?
C22B C23B . 1.390(5) ?
C22B H22B . 0.95 ?
C23B C24B . 1.383(6) ?
C23B H23B . 0.95 ?
C24B C25B . 1.387(6) ?
C24B H24B . 0.95 ?
C25B C26B . 1.391(5) ?
C25B H25B . 0.95 ?
C26B H26B . 0.95 ?
C31B C36B . 1.412(5) ?
C31B C32B . 1.428(5) ?
C32B C33B . 1.385(5) ?
C32B C37B . 1.507(5) ?
C33B C34B . 1.385(5) ?
C33B H33B . 0.95 ?
C34B C35B . 1.376(5) ?
C34B C38B . 1.498(5) ?
C35B C36B . 1.393(5) ?
C35B H35B . 0.95 ?
C36B C39B . 1.515(5) ?
C37B F2B . 1.339(5) ?
C37B F1B . 1.346(5) ?
C37B F3B . 1.349(4) ?
C38B F4B . 1.323(5) ?
C38B F5B . 1.338(5) ?
C38B F6B . 1.342(5) ?
C39B F9B . 1.320(4) ?
C39B F7B . 1.352(4) ?
C39B F8B . 1.354(4) ?
C41B C46B . 1.404(5) ?
C41B C42B . 1.406(5) ?
C42B C43B . 1.391(5) ?
C42B C47B . 1.503(6) ?
C43B C44B . 1.381(6) ?
C43B H43B . 0.95 ?
C44B C45B . 1.374(6) ?
C44B H44B . 0.95 ?
C45B C46B . 1.392(5) ?
C45B H45B . 0.95 ?
C46B C48B . 1.501(5) ?
C47B H47D . 0.98 ?
C47B H47E . 0.98 ?
C47B H47F . 0.98 ?
C48B H48D . 0.98 ?
C48B H48E . 0.98 ?
C48B H48F . 0.98 ?
C51B C52B . 1.400(6) ?
C51B C56B . 1.546(5) ?
C51B H51B . 0.95 ?
C52B C53B . 1.535(5) ?
C52B H52B . 0.95 ?
C53B C54B . 1.537(5) ?
C53B C57B . 1.545(6) ?
C53B H53B . 1.0 ?
C54B C55B . 1.416(5) ?
C54B H54B . 0.95 ?
C55B C56B . 1.543(5) ?
C55B H55B . 0.95 ?
C56B C57B . 1.541(6) ?
C56B H56B . 1.0 ?
C57B H57C . 0.99 ?
C57B H57D . 0.99 ?

loop_
_geom_torsion_atom_site_label_1
_geom_torsion_atom_site_label_2
_geom_torsion_atom_site_label_3
_geom_torsion_atom_site_label_4
_geom_torsion_site_symmetry_1
_geom_torsion_site_symmetry_2
_geom_torsion_site_symmetry_3
_geom_torsion_site_symmetry_4
_geom_torsion
_geom_torsion_publ_flag
C3A N1A C1A C2A . . . . -8.7(4) ?
C41A N1A C1A C2A . . . . 151.3(3) ?
Rh1A N1A C1A C2A . . . . -68.5(3) ?
C3A N1A C1A C11A . . . . -179.9(3) ?
C41A N1A C1A C11A . . . . -20.0(5) ?
Rh1A N1A C1A C11A . . . . 120.2(3) ?
C3A N1A C1A Rh1A . . . . 59.8(2) ?
C41A N1A C1A Rh1A . . . . -140.2(3) ?
N1A C1A C2A C21A . . . . -173.7(3) ?
C11A C1A C2A C21A . . . . -3.9(6) ?
Rh1A C1A C2A C21A . . . . 121.5(3) ?
N1A C1A C2A B1A . . . . 5.1(4) ?
C11A C1A C2A B1A . . . . 174.9(4) ?
Rh1A C1A C2A B1A . . . . -59.7(3) ?
N1A C1A C2A Rh1A . . . . 64.9(2) ?
C11A C1A C2A Rh1A . . . . -125.4(4) ?
C3A B1A C2A C1A . . . . 0.1(4) ?
C31A B1A C2A C1A . . . . -174.9(4) ?
Rh1A B1A C2A C1A . . . . 56.9(2) ?
C3A B1A C2A C21A . . . . 178.9(3) ?
C31A B1A C2A C21A . . . . 3.9(6) ?
Rh1A B1A C2A C21A . . . . -124.3(4) ?
C3A B1A C2A Rh1A . . . . -56.8(2) ?
C31A B1A C2A Rh1A . . . . 128.2(4) ?
C1A N1A C3A B1A . . . . 8.7(4) ?
C41A N1A C3A B1A . . . . -151.9(3) ?
Rh1A N1A C3A B1A . . . . 69.6(3) ?
C1A N1A C3A Rh1A . . . . -60.8(2) ?
C41A N1A C3A Rh1A . . . . 138.6(3) ?
C2A B1A C3A N1A . . . . -5.4(4) ?
C31A B1A C3A N1A . . . . 170.2(3) ?
Rh1A B1A C3A N1A . . . . -67.0(2) ?
C2A B1A C3A Rh1A . . . . 61.6(2) ?
C31A B1A C3A Rh1A . . . . -122.8(3) ?
C2A C1A C11A C12A . . . . 151.7(4) ?
N1A C1A C11A C12A . . . . -39.3(5) ?
Rh1A C1A C11A C12A . . . . 47.1(5) ?
C2A C1A C11A C16A . . . . -31.3(6) ?
N1A C1A C11A C16A . . . . 137.8(4) ?
Rh1A C1A C11A C16A . . . . -135.8(3) ?
C16A C11A C12A C13A . . . . -2.6(6) ?
C1A C11A C12A C13A . . . . 174.6(4) ?
C11A C12A C13A C14A . . . . 1.6(6) ?
C12A C13A C14A C15A . . . . 0.6(6) ?
C13A C14A C15A C16A . . . . -1.8(6) ?
C14A C15A C16A C11A . . . . 0.8(6) ?
C12A C11A C16A C15A . . . . 1.4(6) ?
C1A C11A C16A C15A . . . . -175.8(3) ?
C1A C2A C21A C26A . . . . 136.6(4) ?
B1A C2A C21A C26A . . . . -42.0(5) ?
Rh1A C2A C21A C26A . . . . -136.7(3) ?
C1A C2A C21A C22A . . . . -44.4(6) ?
B1A C2A C21A C22A . . . . 137.0(4) ?
Rh1A C2A C21A C22A . . . . 42.3(5) ?
C26A C21A C22A C23A . . . . 1.0(5) ?
C2A C21A C22A C23A . . . . -178.0(3) ?
C21A C22A C23A C24A . . . . -0.7(6) ?
C22A C23A C24A C25A . . . . 0.1(6) ?
C23A C24A C25A C26A . . . . 0.2(6) ?
C24A C25A C26A C21A . . . . 0.1(6) ?
C22A C21A C26A C25A . . . . -0.7(6) ?
C2A C21A C26A C25A . . . . 178.4(4) ?
C3A B1A C31A C32A . . . . 124.9(4) ?
C2A B1A C31A C32A . . . . -61.0(6) ?
Rh1A B1A C31A C32A . . . . 41.2(5) ?
C3A B1A C31A C36A . . . . -52.4(5) ?
C2A B1A C31A C36A . . . . 121.8(4) ?
Rh1A B1A C31A C36A . . . . -136.0(3) ?
C36A C31A C32A C33A . . . . 6.2(5) ?
B1A C31A C32A C33A . . . . -171.1(3) ?
C36A C31A C32A C37A . . . . -171.8(3) ?
B1A C31A C32A C37A . . . . 10.9(6) ?
C31A C32A C33A C34A . . . . -2.1(6) ?
C37A C32A C33A C34A . . . . 176.1(3) ?
C32A C33A C34A C35A . . . . -2.4(6) ?
C32A C33A C34A C38A . . . . 177.9(4) ?
C33A C34A C35A C36A . . . . 2.3(6) ?
C38A C34A C35A C36A . . . . -178.0(4) ?
C34A C35A C36A C31A . . . . 2.3(6) ?
C34A C35A C36A C39A . . . . -175.5(3) ?
C32A C31A C36A C35A . . . . -6.4(5) ?
B1A C31A C36A C35A . . . . 171.2(3) ?
C32A C31A C36A C39A . . . . 171.4(3) ?
B1A C31A C36A C39A . . . . -11.0(5) ?
C33A C32A C37A F2A . . . . 180.0(3) ?
C31A C32A C37A F2A . . . . -1.8(6) ?
C33A C32A C37A F3A . . . . -57.8(4) ?
C31A C32A C37A F3A . . . . 120.4(4) ?
C33A C32A C37A F1A . . . . 57.7(4) ?
C31A C32A C37A F1A . . . . -124.1(4) ?
C33A C34A C38A F6A . . . . 22.9(6) ?
C35A C34A C38A F6A . . . . -156.8(4) ?
C33A C34A C38A F5A . . . . 145.5(4) ?
C35A C34A C38A F5A . . . . -34.2(6) ?
C33A C34A C38A F4A . . . . -96.3(5) ?
C35A C34A C38A F4A . . . . 83.9(5) ?
C35A C36A C39A F7A . . . . -101.9(4) ?
C31A C36A C39A F7A . . . . 80.2(4) ?
C35A C36A C39A F9A . . . . 18.3(5) ?
C31A C36A C39A F9A . . . . -159.7(3) ?
C35A C36A C39A F8A . . . . 136.2(3) ?
C31A C36A C39A F8A . . . . -41.7(5) ?
C3A N1A C41A C46A . . . . 99.6(4) ?
C1A N1A C41A C46A . . . . -57.7(5) ?
Rh1A N1A C41A C46A . . . . -162.4(3) ?
C3A N1A C41A C42A . . . . -77.8(5) ?
C1A N1A C41A C42A . . . . 124.9(4) ?
Rh1A N1A C41A C42A . . . . 20.1(6) ?
C46A C41A C42A C43A . . . . 1.4(6) ?
N1A C41A C42A C43A . . . . 178.7(3) ?
C46A C41A C42A C47A . . . . -178.8(4) ?
N1A C41A C42A C47A . . . . -1.4(6) ?
C41A C42A C43A C44A . . . . -0.4(6) ?
C47A C42A C43A C44A . . . . 179.7(4) ?
C42A C43A C44A C45A . . . . -0.4(7) ?
C43A C44A C45A C46A . . . . 0.2(7) ?
C42A C41A C46A C45A . . . . -1.5(6) ?
N1A C41A C46A C45A . . . . -178.9(3) ?
C42A C41A C46A C48A . . . . 176.7(4) ?
N1A C41A C46A C48A . . . . -0.7(6) ?
C44A C45A C46A C41A . . . . 0.7(6) ?
C44A C45A C46A C48A . . . . -177.6(4) ?
C56A C51A C52A C53A . . . . -0.9(4) ?
Rh1A C51A C52A C53A . . . . -93.4(3) ?
C56A C51A C52A Rh1A . . . . 92.5(3) ?
C51A C52A C53A C54A . . . . 70.9(4) ?
Rh1A C52A C53A C54A . . . . -1.3(3) ?
C51A C52A C53A C57A . . . . -32.6(4) ?
Rh1A C52A C53A C57A . . . . -104.8(3) ?
C52A C53A C54A C55A . . . . -70.8(4) ?
C57A C53A C54A C55A . . . . 32.7(4) ?
C52A C53A C54A Rh1A . . . . 1.3(3) ?
C57A C53A C54A Rh1A . . . . 104.8(3) ?
C53A C54A C55A C56A . . . . 0.7(4) ?
Rh1A C54A C55A C56A . . . . -91.2(3) ?
C53A C54A C55A Rh1A . . . . 91.9(3) ?
C54A C55A C56A C57A . . . . -34.1(4) ?
Rh1A C55A C56A C57A . . . . -106.3(3) ?
C54A C55A C56A C51A . . . . 69.8(4) ?
Rh1A C55A C56A C51A . . . . -2.5(3) ?
C52A C51A C56A C55A . . . . -69.4(4) ?
Rh1A C51A C56A C55A . . . . 2.5(3) ?
C52A C51A C56A C57A . . . . 34.4(4) ?
Rh1A C51A C56A C57A . . . . 106.4(3) ?
C55A C56A C57A C53A . . . . 51.1(3) ?
C51A C56A C57A C53A . . . . -51.4(3) ?
C54A C53A C57A C56A . . . . -50.6(3) ?
C52A C53A C57A C56A . . . . 50.8(3) ?
C3B N1B C1B C2B . . . . 7.8(4) ?
C41B N1B C1B C2B . . . . -153.7(3) ?
Rh1B N1B C1B C2B . . . . 68.2(2) ?
C3B N1B C1B C11B . . . . 178.3(3) ?
C41B N1B C1B C11B . . . . 16.8(5) ?
Rh1B N1B C1B C11B . . . . -121.3(3) ?
C3B N1B C1B Rh1B . . . . -60.4(2) ?
C41B N1B C1B Rh1B . . . . 138.1(3) ?
N1B C1B C2B C21B . . . . 174.3(3) ?
C11B C1B C2B C21B . . . . 5.3(6) ?
Rh1B C1B C2B C21B . . . . -121.3(3) ?
N1B C1B C2B B1B . . . . -4.1(4) ?
C11B C1B C2B B1B . . . . -173.2(4) ?
Rh1B C1B C2B B1B . . . . 60.3(2) ?
N1B C1B C2B Rh1B . . . . -64.4(2) ?
C11B C1B C2B Rh1B . . . . 126.5(4) ?
C3B B1B C2B C1B . . . . -0.9(4) ?
C31B B1B C2B C1B . . . . 174.0(4) ?
Rh1B B1B C2B C1B . . . . -57.1(2) ?
C3B B1B C2B C21B . . . . -179.2(3) ?
C31B B1B C2B C21B . . . . -4.4(6) ?
Rh1B B1B C2B C21B . . . . 124.6(4) ?
C3B B1B C2B Rh1B . . . . 56.2(2) ?
C31B B1B C2B Rh1B . . . . -128.9(4) ?
C1B N1B C3B B1B . . . . -8.4(4) ?
C41B N1B C3B B1B . . . . 152.7(3) ?
Rh1B N1B C3B B1B . . . . -69.9(3) ?
C1B N1B C3B Rh1B . . . . 61.5(2) ?
C41B N1B C3B Rh1B . . . . -137.3(3) ?
C2B B1B C3B N1B . . . . 5.6(4) ?
C31B B1B C3B N1B . . . . -169.5(3) ?
Rh1B B1B C3B N1B . . . . 66.8(2) ?
C2B B1B C3B Rh1B . . . . -61.1(2) ?
C31B B1B C3B Rh1B . . . . 123.7(4) ?
N1B C1B C11B C16B . . . . -128.1(4) ?
C2B C1B C11B C16B . . . . 40.2(6) ?
Rh1B C1B C11B C16B . . . . 144.9(3) ?
N1B C1B C11B C12B . . . . 50.2(5) ?
C2B C1B C11B C12B . . . . -141.6(4) ?
Rh1B C1B C11B C12B . . . . -36.9(5) ?
C16B C11B C12B C13B . . . . -0.5(5) ?
C1B C11B C12B C13B . . . . -178.7(3) ?
C11B C12B C13B C14B . . . . 0.8(6) ?
C12B C13B C14B C15B . . . . -0.2(6) ?
C13B C14B C15B C16B . . . . -0.9(6) ?
C14B C15B C16B C11B . . . . 1.3(6) ?
C12B C11B C16B C15B . . . . -0.6(5) ?
C1B C11B C16B C15B . . . . 177.7(3) ?
C1B C2B C21B C22B . . . . 42.8(5) ?
B1B C2B C21B C22B . . . . -139.1(4) ?
Rh1B C2B C21B C22B . . . . -41.7(5) ?
C1B C2B C21B C26B . . . . -136.8(4) ?
B1B C2B C21B C26B . . . . 41.3(5) ?
Rh1B C2B C21B C26B . . . . 138.7(3) ?
C26B C21B C22B C23B . . . . 1.6(5) ?
C2B C21B C22B C23B . . . . -178.0(3) ?
C21B C22B C23B C24B . . . . -0.8(6) ?
C22B C23B C24B C25B . . . . -0.4(6) ?
C23B C24B C25B C26B . . . . 0.8(6) ?
C24B C25B C26B C21B . . . . 0.0(6) ?
C22B C21B C26B C25B . . . . -1.2(5) ?
C2B C21B C26B C25B . . . . 178.4(3) ?
C3B B1B C31B C36B . . . . -124.1(4) ?
C2B B1B C31B C36B . . . . 62.2(6) ?
Rh1B B1B C31B C36B . . . . -38.6(6) ?
C3B B1B C31B C32B . . . . 54.7(5) ?
C2B B1B C31B C32B . . . . -119.1(4) ?
Rh1B B1B C31B C32B . . . . 140.2(3) ?
C36B C31B C32B C33B . . . . 4.9(5) ?
B1B C31B C32B C33B . . . . -174.0(3) ?
C36B C31B C32B C37B . . . . -173.4(3) ?
B1B C31B C32B C37B . . . . 7.7(5) ?
C31B C32B C33B C34B . . . . -1.6(6) ?
C37B C32B C33B C34B . . . . 176.8(3) ?
C32B C33B C34B C35B . . . . -2.8(6) ?
C32B C33B C34B C38B . . . . -180.0(4) ?
C33B C34B C35B C36B . . . . 3.4(6) ?
C38B C34B C35B C36B . . . . -179.4(4) ?
C34B C35B C36B C31B . . . . 0.3(6) ?
C34B C35B C36B C39B . . . . -179.2(3) ?
C32B C31B C36B C35B . . . . -4.3(5) ?
B1B C31B C36B C35B . . . . 174.5(4) ?
C32B C31B C36B C39B . . . . 175.2(3) ?
B1B C31B C36B C39B . . . . -6.0(6) ?
C33B C32B C37B F2B . . . . 102.2(4) ?
C31B C32B C37B F2B . . . . -79.4(4) ?
C33B C32B C37B F1B . . . . -136.0(3) ?
C31B C32B C37B F1B . . . . 42.5(5) ?
C33B C32B C37B F3B . . . . -17.6(5) ?
C31B C32B C37B F3B . . . . 160.9(3) ?
C35B C34B C38B F4B . . . . 117.3(4) ?
C33B C34B C38B F4B . . . . -65.6(5) ?
C35B C34B C38B F5B . . . . -122.4(4) ?
C33B C34B C38B F5B . . . . 54.7(5) ?
C35B C34B C38B F6B . . . . -4.3(6) ?
C33B C34B C38B F6B . . . . 172.9(4) ?
C35B C36B C39B F9B . . . . 171.6(3) ?
C31B C36B C39B F9B . . . . -8.0(6) ?
C35B C36B C39B F7B . . . . 50.2(4) ?
C31B C36B C39B F7B . . . . -129.3(4) ?
C35B C36B C39B F8B . . . . -65.5(4) ?
C31B C36B C39B F8B . . . . 115.0(4) ?
C3B N1B C41B C46B . . . . -96.7(4) ?
C1B N1B C41B C46B . . . . 61.7(5) ?
Rh1B N1B C41B C46B . . . . 163.0(3) ?
C3B N1B C41B C42B . . . . 82.4(5) ?
C1B N1B C41B C42B . . . . -119.2(4) ?
Rh1B N1B C41B C42B . . . . -18.0(6) ?
C46B C41B C42B C43B . . . . -2.6(6) ?
N1B C41B C42B C43B . . . . 178.3(3) ?
C46B C41B C42B C47B . . . . 178.5(4) ?
N1B C41B C42B C47B . . . . -0.6(6) ?
C41B C42B C43B C44B . . . . -0.2(6) ?
C47B C42B C43B C44B . . . . 178.7(4) ?
C42B C43B C44B C45B . . . . 1.7(6) ?
C43B C44B C45B C46B . . . . -0.4(6) ?
C44B C45B C46B C41B . . . . -2.4(6) ?
C44B C45B C46B C48B . . . . 176.5(4) ?
C42B C41B C46B C45B . . . . 3.9(6) ?
N1B C41B C46B C45B . . . . -177.0(3) ?
C42B C41B C46B C48B . . . . -174.9(4) ?
N1B C41B C46B C48B . . . . 4.2(5) ?
C56B C51B C52B C53B . . . . -1.1(4) ?
Rh1B C51B C52B C53B . . . . -92.2(3) ?
C56B C51B C52B Rh1B . . . . 91.1(3) ?
C51B C52B C53B C54B . . . . 71.1(4) ?
Rh1B C52B C53B C54B . . . . -1.2(3) ?
C51B C52B C53B C57B . . . . -32.3(4) ?
Rh1B C52B C53B C57B . . . . -104.6(3) ?
C52B C53B C54B C55B . . . . -70.3(4) ?
C57B C53B C54B C55B . . . . 32.9(4) ?
C52B C53B C54B Rh1B . . . . 1.2(3) ?
C57B C53B C54B Rh1B . . . . 104.4(3) ?
C53B C54B C55B C56B . . . . 0.4(4) ?
Rh1B C54B C55B C56B . . . . -92.7(3) ?
C53B C54B C55B Rh1B . . . . 93.1(3) ?
C54B C55B C56B C57B . . . . -33.6(4) ?
Rh1B C55B C56B C57B . . . . -106.0(3) ?
C54B C55B C56B C51B . . . . 69.7(4) ?
Rh1B C55B C56B C51B . . . . -2.7(3) ?
C52B C51B C56B C57B . . . . 34.2(4) ?
Rh1B C51B C56B C57B . . . . 106.4(3) ?
C52B C51B C56B C55B . . . . -69.5(4) ?
Rh1B C51B C56B C55B . . . . 2.7(3) ?
C55B C56B C57B C53B . . . . 51.0(3) ?
C51B C56B C57B C53B . . . . -51.2(3) ?
C52B C53B C57B C56B . . . . 50.5(4) ?
C54B C53B C57B C56B . . . . -50.7(3) ?
